data_4504723
loop_
_publ_author_name
'Burke, Nichola J.'
'Burrows, Andrew D.'
'Mahon, Mary F.'
'Warren, John E.'

_publ_section_title
;
 Incorporation of Dyes into Hydrogen-Bond Networks:&#x2009; The Structures
 and Properties of Guanidinium Sulfonate Derivatives Containing Ethyl
 Orange and 4-Aminoazobenzene-4&#x2018;-sulfonate
;
_journal_issue 2
_journal_name_full 'Crystal Growth &amp; Design'
_journal_page_first 546
_journal_paper_doi 10.1021/cg050499e
_journal_volume 6
_journal_year 2006
_chemical_formula_sum 'C14 H18 N6 O3 S'
_chemical_formula_weight 350.40
_chemical_name_systematic
; 
 ? 
;
_space_group_IT_number 14
_symmetry_cell_setting monoclinic
_symmetry_space_group_name_Hall '-P 2ybc'
_symmetry_space_group_name_H-M 'P 1 21/c 1'
_atom_sites_solution_hydrogens geom
_atom_sites_solution_primary direct
_atom_sites_solution_secondary difmap
_audit_creation_method SHELXL-97
_cell_angle_alpha 90.00
_cell_angle_beta 92.687(1)
_cell_angle_gamma 90.00
_cell_formula_units_Z 8
_cell_length_a 8.8581(7)
_cell_length_b 31.583(3)
_cell_length_c 11.7241(10)
_cell_measurement_reflns_used 2406
_cell_measurement_temperature 150(2)
_cell_measurement_theta_max '19.791 ?'
_cell_measurement_theta_min 2.468
_cell_volume 3276.4(5)
_computing_cell_refinement 'local programs'
_computing_data_collection 'Bruker SMART'
_computing_data_reduction 'Bruker SAINT'
_computing_molecular_graphics 'ORTEX (P.McArdle, 1995)'
_computing_publication_material 'SHELXL-97/2 (Sheldrick,1997)'
_computing_structure_refinement 'Bruker SHELXTL'
_computing_structure_solution 'Bruker SHELXTL'
_diffrn_ambient_temperature 150(2)
_diffrn_measured_fraction_theta_full 0.786
_diffrn_measured_fraction_theta_max 0.786
_diffrn_measurement_device_type 'Bruker SMART CCD diffractometer'
_diffrn_measurement_method '\w rotation with narrow frames'
_diffrn_radiation_monochromator 'Silicon 111'
_diffrn_radiation_source 'Daresbury SRS station 9.8'
_diffrn_radiation_type Synchrotron
_diffrn_radiation_wavelength 0.67780
_diffrn_reflns_av_R_equivalents 0.0881
_diffrn_reflns_av_sigmaI/netI 0.1233
_diffrn_reflns_limit_h_max 9
_diffrn_reflns_limit_h_min -9
_diffrn_reflns_limit_k_max 34
_diffrn_reflns_limit_k_min -7
_diffrn_reflns_limit_l_max 9
_diffrn_reflns_limit_l_min -9
_diffrn_reflns_number 7066
_diffrn_reflns_theta_full 23.42
_diffrn_reflns_theta_max 23.42
_diffrn_reflns_theta_min 3.53
_diffrn_standards_number 0
_exptl_absorpt_coefficient_mu 0.224
_exptl_absorpt_correction_T_max 0.9970
_exptl_absorpt_correction_T_min 0.9782
_exptl_absorpt_correction_type SADABS
_exptl_crystal_colour 'Dark orange/red'
_exptl_crystal_density_diffrn 1.421
_exptl_crystal_density_method 'not measured'
_exptl_crystal_description Plates
_exptl_crystal_F_000 1472
_exptl_crystal_size_max 0.07
_exptl_crystal_size_mid 0.03
_exptl_crystal_size_min 0.01
_refine_diff_density_max 0.354
_refine_diff_density_min -0.285
_refine_diff_density_rms 0.060
_refine_ls_extinction_coef 0.009(2)
_refine_ls_extinction_expression Fc^*^=kFc[1+0.001xFc^2^\l^3^/sin(2\q)]^-1/4^
_refine_ls_extinction_method SHELXL
_refine_ls_goodness_of_fit_ref 1.016
_refine_ls_hydrogen_treatment mixed
_refine_ls_matrix_type full
_refine_ls_number_parameters 436
_refine_ls_number_reflns 3766
_refine_ls_number_restraints 0
_refine_ls_restrained_S_all 1.016
_refine_ls_R_factor_all 0.1188
_refine_ls_R_factor_gt 0.0715
_refine_ls_shift/su_max 0.001
_refine_ls_shift/su_mean 0.000
_refine_ls_structure_factor_coef Fsqd
_refine_ls_weighting_details 'calc w=1/[\s^2^(Fo^2^)+(0.0890P)^2^+0.2990P] where P=(Fo^2^+2Fc^2^)/3'
_refine_ls_weighting_scheme calc
_refine_ls_wR_factor_gt 0.1643
_refine_ls_wR_factor_ref 0.1826
_reflns_number_gt 2373
_reflns_number_total 3766
_reflns_threshold_expression >2sigma(I)
_cod_data_source_file cg050499esi20050926_121833.cif
_cod_data_source_block c:\compound_7\bath110
_cod_depositor_comments
;
The following automatic conversions were performed:

'_symmetry_cell_setting' value 'Monoclinic' changed to 'monoclinic'
according to /home/saulius/struct/CIF-dictionaries/cif_core.dic
dictionary named 'cif_core.dic' version 2.4.1 from 2010-06-29.

Automatic conversion script
Id: cif_fix_values 1715 2011-07-08 13:25:40Z adriana 
;
_cod_original_sg_symbol_H-M P21/c
_cod_database_code 4504723

loop_
_symmetry_equiv_pos_as_xyz
'x, y, z'
'-x, y+1/2, -z+1/2'
'-x, -y, -z'
'x, -y-1/2, z-1/2'

loop_
_atom_site_label
_atom_site_type_symbol
_atom_site_fract_x
_atom_site_fract_y
_atom_site_fract_z
_atom_site_U_iso_or_equiv
_atom_site_adp_type
_atom_site_occupancy
_atom_site_symmetry_multiplicity
_atom_site_calc_flag
_atom_site_refinement_flags
S1 S 0.01065(17) 0.56214(5) 0.10056(17) 0.0341(6) Uani 1 1 d .
S2 S -0.50756(17) 0.57233(5) -0.38167(17) 0.0345(6) Uani 1 1 d .
O1 O -0.1037(4) 0.57700(13) 0.0162(4) 0.0395(13) Uani 1 1 d .
O2 O 0.1390(4) 0.54333(13) 0.0484(4) 0.0360(12) Uani 1 1 d .
O3 O -0.0541(5) 0.53562(13) 0.1871(4) 0.0454(14) Uani 1 1 d .
O4 O -0.6295(5) 0.55288(13) -0.4480(4) 0.0396(13) Uani 1 1 d .
O5 O -0.3845(5) 0.54233(13) -0.3555(5) 0.0477(14) Uani 1 1 d .
O6 O -0.5573(5) 0.59333(13) -0.2793(4) 0.0406(13) Uani 1 1 d .
N1 N -0.0990(6) 0.55900(16) -0.2301(5) 0.0404(16) Uani 1 1 d .
H1A H -0.1139 0.5616 -0.1568 0.048 Uiso 1 1 calc R
H1B H -0.1764 0.5553 -0.2790 0.048 Uiso 1 1 calc R
N2 N 0.1550(6) 0.56616(16) -0.1933(5) 0.0416(16) Uani 1 1 d .
H2A H 0.1402 0.5688 -0.1199 0.050 Uiso 1 1 calc R
H2B H 0.2472 0.5672 -0.2179 0.050 Uiso 1 1 calc R
N3 N 0.0633(6) 0.55713(17) -0.3774(7) 0.0441(18) Uani 1 1 d .
H3 H 0.1577 0.5574 -0.3976 0.053 Uiso 1 1 calc R
N4 N 0.2973(7) 0.7032(2) 0.3789(6) 0.056(2) Uani 1 1 d .
N5 N 0.3604(6) 0.72971(19) 0.3235(7) 0.057(2) Uani 1 1 d .
N6 N 0.7432(6) 0.84063(16) 0.5758(5) 0.0377(15) Uani 1 1 d .
H6A H 0.7697 0.8359 0.6480 0.045 Uiso 1 1 calc R
H6B H 0.7797 0.8627 0.5405 0.045 Uiso 1 1 calc R
N8 N -0.4043(6) 0.47144(17) -0.2007(6) 0.0451(17) Uani 1 1 d .
H8A H -0.3736 0.4821 -0.2650 0.054 Uiso 1 1 calc R
H8B H -0.3379 0.4640 -0.1463 0.054 Uiso 1 1 calc R
N7 N -0.6496(6) 0.47768(16) -0.2670(6) 0.0448(17) Uani 1 1 d .
H7A H -0.7466 0.4737 -0.2577 0.054 Uiso 1 1 calc R
H7B H -0.6195 0.4891 -0.3305 0.054 Uiso 1 1 calc R
N9 N -0.5974(6) 0.44960(17) -0.0917(6) 0.0418(17) Uani 1 1 d .
H9 H -0.6956 0.4471 -0.0856 0.050 Uiso 1 1 calc R
N10 N -0.2065(6) 0.69756(16) -0.6764(5) 0.0342(15) Uani 1 1 d .
N11 N -0.1440(5) 0.72908(16) -0.6246(5) 0.0342(15) Uani 1 1 d .
N12 N 0.2367(6) 0.83323(17) -0.8671(5) 0.0427(16) Uani 1 1 d .
H12A H 0.2741 0.8563 -0.8347 0.051 Uiso 1 1 calc R
H12B H 0.2612 0.8263 -0.9366 0.051 Uiso 1 1 calc R
C1 C 0.0384(8) 0.56061(19) -0.2666(8) 0.035(2) Uani 1 1 d .
C2 C -0.0549(8) 0.5529(3) -0.4675(7) 0.058(2) Uani 1 1 d .
H2C H -0.1322 0.5331 -0.4429 0.087 Uiso 1 1 calc R
H2D H -0.0109 0.5421 -0.5369 0.087 Uiso 1 1 calc R
H2E H -0.1010 0.5806 -0.4833 0.087 Uiso 1 1 calc R
C3 C 0.0852(6) 0.60729(19) 0.1728(7) 0.0322(19) Uani 1 1 d .
C4 C 0.1833(7) 0.6342(2) 0.1201(7) 0.0397(19) Uani 1 1 d .
H4 H 0.2047 0.6302 0.0421 0.048 Uiso 1 1 calc R
C5 C 0.2510(7) 0.6674(2) 0.1830(8) 0.043(2) Uani 1 1 d .
H5 H 0.3191 0.6862 0.1484 0.051 Uiso 1 1 calc R
C6 C 0.2173(8) 0.6726(2) 0.2966(8) 0.048(2) Uani 1 1 d .
C7 C 0.1168(8) 0.6469(2) 0.3472(8) 0.053(2) Uani 1 1 d .
H7 H 0.0934 0.6512 0.4246 0.064 Uiso 1 1 calc R
C8 C 0.0501(8) 0.6149(2) 0.2854(7) 0.046(2) Uani 1 1 d .
H8 H -0.0220 0.5973 0.3199 0.055 Uiso 1 1 calc R
C9 C 0.4518(6) 0.7580(2) 0.3997(8) 0.033(2) Uani 1 1 d .
C10 C 0.5091(8) 0.7925(2) 0.3452(7) 0.043(2) Uani 1 1 d .
H10 H 0.4822 0.7973 0.2669 0.051 Uiso 1 1 calc R
C11 C 0.6044(7) 0.8201(2) 0.4025(7) 0.038(2) Uani 1 1 d .
H11 H 0.6433 0.8437 0.3633 0.045 Uiso 1 1 calc R
C12 C 0.6457(7) 0.81387(19) 0.5190(7) 0.0307(19) Uani 1 1 d .
C13 C 0.5869(7) 0.77900(18) 0.5727(7) 0.0348(18) Uani 1 1 d .
H13 H 0.6145 0.7736 0.6506 0.042 Uiso 1 1 calc R
C14 C 0.4885(7) 0.75197(19) 0.5143(8) 0.035(2) Uani 1 1 d .
H14 H 0.4455 0.7289 0.5534 0.042 Uiso 1 1 calc R
C15 C -0.5500(7) 0.46665(19) -0.1860(7) 0.0363(19) Uani 1 1 d .
C16 C -0.5000(8) 0.4347(2) 0.0031(7) 0.051(2) Uani 1 1 d .
H16A H -0.4222 0.4559 0.0217 0.077 Uiso 1 1 calc R
H16B H -0.4517 0.4081 -0.0183 0.077 Uiso 1 1 calc R
H16C H -0.5605 0.4299 0.0698 0.077 Uiso 1 1 calc R
C17 C -0.4307(6) 0.61241(18) -0.4681(8) 0.0269(18) Uani 1 1 d .
C18 C -0.3294(7) 0.6412(2) -0.4150(7) 0.0393(19) Uani 1 1 d .
H18 H -0.3105 0.6406 -0.3346 0.047 Uiso 1 1 calc R
C19 C -0.2570(7) 0.67055(19) -0.4817(8) 0.037(2) Uani 1 1 d .
H19 H -0.1891 0.6906 -0.4472 0.044 Uiso 1 1 calc R
C20 C -0.2850(6) 0.67037(19) -0.6006(8) 0.0290(18) Uani 1 1 d .
C21 C -0.3876(7) 0.6420(2) -0.6513(7) 0.0427(19) Uani 1 1 d .
H21 H -0.4078 0.6424 -0.7315 0.051 Uiso 1 1 calc R
C22 C -0.4609(7) 0.6129(2) -0.5830(8) 0.034(2) Uani 1 1 d .
H22 H -0.5317 0.5935 -0.6167 0.041 Uiso 1 1 calc R
C23 C -0.0539(6) 0.75486(19) -0.6947(6) 0.0305(18) Uani 1 1 d .
C24 C 0.0044(7) 0.7907(2) -0.6422(7) 0.039(2) Uani 1 1 d .
H24 H -0.0197 0.7972 -0.5660 0.047 Uiso 1 1 calc R
C25 C 0.0979(8) 0.8173(2) -0.7006(7) 0.039(2) Uani 1 1 d .
H25 H 0.1339 0.8426 -0.6649 0.047 Uiso 1 1 calc R
C26 C 0.1399(7) 0.80798(19) -0.8092(7) 0.0313(18) Uani 1 1 d .
C27 C 0.0777(7) 0.7714(2) -0.8624(7) 0.0367(19) Uani 1 1 d .
H27 H 0.1032 0.7645 -0.9380 0.044 Uiso 1 1 calc R
C28 C -0.0192(6) 0.7457(2) -0.8061(6) 0.0305(17) Uani 1 1 d .
H28 H -0.0626 0.7216 -0.8435 0.037 Uiso 1 1 calc R

loop_
_atom_site_aniso_label
_atom_site_aniso_U_11
_atom_site_aniso_U_22
_atom_site_aniso_U_33
_atom_site_aniso_U_23
_atom_site_aniso_U_13
_atom_site_aniso_U_12
S1 0.0236(9) 0.0337(9) 0.0451(16) -0.0030(8) 0.0038(8) -0.0023(7)
S2 0.0275(9) 0.0373(9) 0.0393(16) 0.0062(8) 0.0083(8) -0.0014(7)
O1 0.025(2) 0.042(3) 0.050(4) -0.009(2) -0.012(2) 0.0019(19)
O2 0.024(2) 0.042(3) 0.042(4) 0.002(2) 0.007(2) 0.0065(19)
O3 0.042(3) 0.043(3) 0.052(4) 0.007(2) 0.014(2) -0.007(2)
O4 0.029(2) 0.046(3) 0.044(4) 0.002(2) -0.001(2) -0.008(2)
O5 0.035(3) 0.038(3) 0.070(4) 0.016(2) 0.004(2) 0.006(2)
O6 0.047(3) 0.047(3) 0.029(4) 0.002(2) 0.018(2) -0.004(2)
N1 0.032(3) 0.049(3) 0.041(5) 0.006(3) 0.011(3) 0.001(3)
N2 0.037(3) 0.047(3) 0.042(5) -0.011(3) 0.010(3) -0.002(3)
N3 0.033(3) 0.050(4) 0.051(7) 0.006(3) 0.011(4) -0.001(3)
N4 0.058(4) 0.051(4) 0.061(6) 0.010(4) 0.014(4) 0.019(3)
N5 0.036(3) 0.049(4) 0.086(7) 0.011(4) 0.019(4) 0.013(3)
N6 0.052(4) 0.034(3) 0.027(5) 0.000(3) 0.002(3) -0.012(3)
N8 0.035(3) 0.053(4) 0.048(5) 0.020(3) 0.008(3) -0.001(3)
N7 0.027(3) 0.047(3) 0.060(6) 0.018(3) 0.002(3) -0.001(3)
N9 0.021(3) 0.048(3) 0.056(6) 0.010(3) -0.002(3) -0.003(3)
N10 0.028(3) 0.037(3) 0.037(5) 0.003(3) -0.005(3) 0.001(2)
N11 0.027(3) 0.037(3) 0.039(5) 0.001(3) 0.006(3) 0.004(2)
N12 0.044(3) 0.039(3) 0.045(5) 0.005(3) 0.007(3) -0.010(3)
C1 0.039(4) 0.029(4) 0.039(7) 0.004(3) 0.013(4) 0.002(3)
C2 0.045(5) 0.081(6) 0.049(8) 0.010(4) 0.012(4) 0.011(4)
C3 0.019(3) 0.038(4) 0.040(7) 0.004(3) -0.004(3) 0.000(3)
C4 0.036(4) 0.040(4) 0.044(6) 0.003(3) 0.010(3) -0.004(3)
C5 0.028(4) 0.038(4) 0.062(8) 0.005(4) 0.005(4) -0.007(3)
C6 0.045(4) 0.042(4) 0.055(8) -0.019(4) -0.021(4) 0.009(3)
C7 0.041(4) 0.058(5) 0.061(7) -0.016(4) -0.003(4) -0.007(4)
C8 0.043(4) 0.053(5) 0.040(8) -0.002(4) 0.001(4) 0.003(3)
C9 0.020(3) 0.040(4) 0.038(7) -0.022(4) -0.010(3) 0.000(3)
C10 0.044(4) 0.043(4) 0.040(7) -0.001(4) -0.010(4) 0.002(3)
C11 0.047(4) 0.038(4) 0.027(7) 0.001(3) -0.004(4) -0.001(3)
C12 0.025(3) 0.035(4) 0.032(7) -0.007(3) -0.001(3) 0.004(3)
C13 0.045(4) 0.032(4) 0.028(6) 0.001(3) 0.001(3) -0.004(3)
C14 0.028(4) 0.030(3) 0.046(7) -0.005(3) 0.007(4) -0.003(3)
C15 0.031(4) 0.031(4) 0.046(7) 0.009(3) -0.001(4) 0.000(3)
C16 0.038(4) 0.066(5) 0.050(7) 0.012(4) 0.003(4) -0.010(4)
C17 0.023(3) 0.037(4) 0.021(7) 0.001(3) -0.002(3) 0.005(3)
C18 0.042(4) 0.041(4) 0.035(6) -0.002(3) 0.005(4) 0.008(3)
C19 0.041(4) 0.033(4) 0.036(7) 0.003(3) 0.003(4) -0.002(3)
C20 0.024(3) 0.037(4) 0.026(7) 0.007(3) 0.000(3) 0.004(3)
C21 0.038(4) 0.051(4) 0.039(6) 0.004(4) 0.000(4) -0.002(3)
C22 0.026(4) 0.045(4) 0.031(7) 0.003(3) 0.009(3) 0.001(3)
C23 0.026(3) 0.034(4) 0.032(6) 0.010(3) 0.004(3) 0.003(3)
C24 0.050(4) 0.040(4) 0.028(6) 0.005(3) 0.023(4) 0.003(3)
C25 0.051(4) 0.033(4) 0.033(7) -0.001(3) 0.006(4) -0.002(3)
C26 0.033(4) 0.032(4) 0.029(6) -0.001(3) 0.007(3) 0.000(3)
C27 0.035(4) 0.044(4) 0.031(6) 0.003(3) 0.003(3) 0.008(3)
C28 0.025(3) 0.040(4) 0.027(6) 0.003(3) 0.003(3) 0.001(3)

loop_
_atom_type_symbol
_atom_type_description
_atom_type_scat_dispersion_real
_atom_type_scat_dispersion_imag
_atom_type_scat_source
C C 0.0033 0.0016 'International Tables Vol C Tables 4.2.6.8 and 6.1.1.4'
H H 0.0000 0.0000 'International Tables Vol C Tables 4.2.6.8 and 6.1.1.4'
N N 0.0061 0.0033 'International Tables Vol C Tables 4.2.6.8 and 6.1.1.4'
O O 0.0106 0.0060 'International Tables Vol C Tables 4.2.6.8 and 6.1.1.4'
S S 0.1246 0.1234 'International Tables Vol C Tables 4.2.6.8 and 6.1.1.4'

loop_
_geom_angle_atom_site_label_1
_geom_angle_atom_site_label_2
_geom_angle_atom_site_label_3
_geom_angle
O2 S1 O3 113.7(3)
O2 S1 O1 112.4(3)
O3 S1 O1 112.0(3)
O2 S1 C3 104.5(3)
O3 S1 C3 106.3(3)
O1 S1 C3 107.3(3)
O4 S2 O6 113.0(3)
O4 S2 O5 111.7(3)
O6 S2 O5 111.8(3)
O4 S2 C17 107.1(3)
O6 S2 C17 106.5(3)
O5 S2 C17 106.2(3)
C1 N3 C2 124.6(6)
N5 N4 C6 108.2(8)
N4 N5 C9 110.3(8)
C15 N9 C16 125.0(6)
N11 N10 C20 112.5(6)
N10 N11 C23 114.3(6)
N1 C1 N2 120.1(8)
N1 C1 N3 120.9(7)
N2 C1 N3 119.0(6)
C4 C3 C8 119.5(6)
C4 C3 S1 120.6(6)
C8 C3 S1 119.9(5)
C3 C4 C5 119.2(8)
C6 C5 C4 119.2(7)
C7 C6 C5 121.5(7)
C7 C6 N4 113.4(8)
C5 C6 N4 124.7(7)
C6 C7 C8 119.1(9)
C7 C8 C3 121.5(7)
C10 C9 C14 119.2(6)
C10 C9 N5 113.8(8)
C14 C9 N5 126.9(7)
C11 C10 C9 120.7(8)
C10 C11 C12 120.9(7)
N6 C12 C13 121.0(7)
N6 C12 C11 121.2(6)
C13 C12 C11 117.7(6)
C14 C13 C12 120.7(8)
C13 C14 C9 120.8(6)
N7 C15 N9 119.0(6)
N7 C15 N8 120.3(7)
N9 C15 N8 120.7(7)
C22 C17 C18 121.6(7)
C22 C17 S2 120.6(5)
C18 C17 S2 117.6(7)
C19 C18 C17 119.1(8)
C18 C19 C20 119.4(7)
C21 C20 C19 120.6(6)
C21 C20 N10 116.4(8)
C19 C20 N10 122.9(6)
C20 C21 C22 119.4(8)
C17 C22 C21 119.9(7)
C24 C23 C28 119.9(6)
C24 C23 N11 114.8(7)
C28 C23 N11 125.3(6)
C23 C24 C25 119.9(7)
C26 C25 C24 121.4(6)
N12 C26 C25 122.3(6)
N12 C26 C27 119.7(7)
C25 C26 C27 117.9(6)
C28 C27 C26 120.7(7)
C27 C28 C23 120.1(6)

loop_
_geom_bond_atom_site_label_1
_geom_bond_atom_site_label_2
_geom_bond_distance
S1 O2 1.444(4)
S1 O3 1.454(5)
S1 O1 1.459(5)
S1 C3 1.770(7)
S2 O4 1.438(5)
S2 O6 1.457(5)
S2 O5 1.466(4)
S2 C17 1.777(7)
N1 C1 1.310(8)
N2 C1 1.324(9)
N3 C1 1.332(9)
N3 C2 1.458(10)
N4 N5 1.212(8)
N4 C6 1.519(10)
N5 C9 1.479(9)
N6 C12 1.360(8)
N8 C15 1.318(8)
N7 C15 1.313(9)
N9 C15 1.316(9)
N9 C16 1.454(9)
N10 N11 1.279(7)
N10 C20 1.438(8)
N11 C23 1.427(8)
N12 C26 1.373(8)
C3 C4 1.383(9)
C3 C8 1.390(10)
C4 C5 1.402(10)
C5 C6 1.388(10)
C6 C7 1.362(11)
C7 C8 1.363(10)
C9 C10 1.371(10)
C9 C14 1.381(10)
C10 C11 1.367(9)
C11 C12 1.411(10)
C12 C13 1.383(9)
C13 C14 1.378(9)
C17 C22 1.361(10)
C17 C18 1.402(9)
C18 C19 1.390(10)
C19 C20 1.403(10)
C20 C21 1.389(9)
C21 C22 1.400(10)
C23 C24 1.378(9)
C23 C28 1.386(9)
C24 C25 1.384(9)
C25 C26 1.376(10)
C26 C27 1.412(9)
C27 C28 1.374(9)
